data_7028691
loop_
_publ_author_name
'Moxey, Graeme J.'
'Ortu, Fabrizio'
'Goldney Sidley, Leon'
'Strandberg, Helen N.'
'Blake, Alexander J.'
'Lewis, William'
'Kays, Deborah L.'

_publ_section_title
;
 Synthesis and characterisation of magnesium complexes containing
 sterically demanding N,N'-bis(aryl)amidinate ligands.
;
_journal_issue 12
_journal_name_full 'Dalton transactions (Cambridge, England : 2003)'
_journal_page_first 4838
_journal_page_last 4846
_journal_paper_doi 10.1039/c3dt53234h
_journal_volume 43
_journal_year 2014
_chemical_formula_moiety 'C27 H32 N2'
_chemical_formula_sum 'C27 H32 N2'
_chemical_formula_weight 384.54
_chemical_name_systematic
;
 ?
;
_space_group_crystal_system monoclinic
_space_group_IT_number 15
_space_group_name_Hall '-C 2yc'
_space_group_name_H-M_alt 'C 1 2/c 1'
_symmetry_space_group_name_Hall '-C 2yc'
_symmetry_space_group_name_H-M 'C 1 2/c 1'
_atom_sites_solution_hydrogens mixed
_atom_sites_solution_primary iterative
_atom_sites_solution_secondary difmap
_audit_creation_date 2013-10-22
_audit_creation_method
;
Olex2 1.2
(compiled 2013.09.17 svn.r2790 for OlexSys, GUI svn.r4601)
;
_cell_angle_alpha 90
_cell_angle_beta 127.226(15)
_cell_angle_gamma 90
_cell_formula_units_Z 8
_cell_length_a 27.799(3)
_cell_length_b 8.4747(5)
_cell_length_c 23.577(2)
_cell_measurement_reflns_used 12328
_cell_measurement_temperature 90(2)
_cell_measurement_theta_max 74.2560
_cell_measurement_theta_min 3.8790
_cell_volume 4422.8(11)
_computing_cell_refinement
;
CrysAlisPro, Agilent Technologies,
Version 1.171.36.28 (release 01-02-2013 CrysAlis171 .NET)
(compiled Feb  1 2013,16:14:44)
;
_computing_data_collection
;
CrysAlisPro, Agilent Technologies,
Version 1.171.36.28 (release 01-02-2013 CrysAlis171 .NET)
(compiled Feb  1 2013,16:14:44)
;
_computing_data_reduction
;
CrysAlisPro, Agilent Technologies,
Version 1.171.36.28 (release 01-02-2013 CrysAlis171 .NET)
(compiled Feb  1 2013,16:14:44)
;
_computing_molecular_graphics
;
O. V. Dolomanov, L. J. Bourhis, R. J. Gildea, J. A. K. Howard and H. Puschmann,
OLEX2: a complete structure solution, refinement and analysis program.
J. Appl. Cryst. (2009). 42, 339-341.
;
_computing_publication_material
;
O. V. Dolomanov, L. J. Bourhis, R. J. Gildea, J. A. K. Howard and H. Puschmann,
OLEX2: a complete structure solution, refinement and analysis program.
J. Appl. Cryst. (2009). 42, 339-341.
;
_computing_structure_refinement
;
SHELX, G.M. Sheldrick, Acta Cryst.
(2008). A64, 112-122
;
_computing_structure_solution
'L.J. Bourhis, O.V. Dolomanov, R.J. Gildea, J.A.K. Howard, H. Puschmann, in preparation (2013)'
_diffrn_ambient_temperature 90(2)
_diffrn_detector 'CCD area detector'
_diffrn_detector_area_resol_mean 10.3613
_diffrn_detector_type 'Agilent Diffraction Atlas detector'
_diffrn_measured_fraction_theta_full 0.9927
_diffrn_measured_fraction_theta_max 0.9760
_diffrn_measurement_device '\k-geometry diffractometer'
_diffrn_measurement_device_type 'SuperNova Cu'
_diffrn_measurement_method '\w scans'
_diffrn_orient_matrix_UB_11 0.0028008000
_diffrn_orient_matrix_UB_12 -0.0326365000
_diffrn_orient_matrix_UB_13 -0.0622807000
_diffrn_orient_matrix_UB_21 -0.0693781000
_diffrn_orient_matrix_UB_22 -0.0145217000
_diffrn_orient_matrix_UB_23 -0.0511894000
_diffrn_orient_matrix_UB_31 -0.0052342000
_diffrn_orient_matrix_UB_32 0.1782371000
_diffrn_orient_matrix_UB_33 -0.0151996000
_diffrn_radiation_collimation 'focusing mirrors'
_diffrn_radiation_monochromator mirror
_diffrn_radiation_probe x-ray
_diffrn_radiation_type 'Cu K\a'
_diffrn_radiation_wavelength 1.5418
_diffrn_radiation_xray_symbol K-L~2,3~
_diffrn_reflns_av_R_equivalents 0.0862
_diffrn_reflns_av_unetI/netI 0.0321
_diffrn_reflns_Laue_measured_fraction_full 0.992
_diffrn_reflns_Laue_measured_fraction_max 0.975
_diffrn_reflns_limit_h_max 34
_diffrn_reflns_limit_h_min -34
_diffrn_reflns_limit_k_max 10
_diffrn_reflns_limit_k_min -9
_diffrn_reflns_limit_l_max 29
_diffrn_reflns_limit_l_min -29
_diffrn_reflns_number 36846
_diffrn_reflns_point_group_measured_fraction_full 0.992
_diffrn_reflns_point_group_measured_fraction_max 0.975
_diffrn_reflns_theta_full 67.684
_diffrn_reflns_theta_max 74.799
_diffrn_reflns_theta_min 3.921
_diffrn_source 'microfocus sealed tube'
_diffrn_source_target Cu
_diffrn_source_type 'Agilent Diffraction microfocus tube'
_exptl_absorpt_coefficient_mu 0.505
_exptl_absorpt_correction_T_max 1.281
_exptl_absorpt_correction_T_min 0.928
_exptl_absorpt_correction_type gaussian
_exptl_absorpt_process_details
;
CrysAlisPro, Agilent Technologies,
Version 1.171.36.28 (release 01-02-2013 CrysAlis171 .NET)
(compiled Feb  1 2013,16:14:44)
Numerical absorption correction based on gaussian integration over
            a multifaceted crystal model
;
_exptl_crystal_colour 'clear colourless'
_exptl_crystal_colour_lustre clear
_exptl_crystal_colour_primary colourless
_exptl_crystal_density_diffrn 1.155
_exptl_crystal_description irregular
_exptl_crystal_F_000 1664
_exptl_crystal_size_max 0.4003
_exptl_crystal_size_mid 0.2099
_exptl_crystal_size_min 0.1085
_refine_diff_density_max 0.381
_refine_diff_density_min -0.241
_refine_diff_density_rms 0.068
_refine_ls_extinction_method none
_refine_ls_goodness_of_fit_ref 1.064
_refine_ls_hydrogen_treatment mixed
_refine_ls_matrix_type full
_refine_ls_number_parameters 276
_refine_ls_number_reflns 4438
_refine_ls_number_restraints 1
_refine_ls_restrained_S_all 1.063
_refine_ls_R_factor_all 0.1009
_refine_ls_R_factor_gt 0.0826
_refine_ls_shift/su_max 0.000
_refine_ls_shift/su_mean 0.000
_refine_ls_structure_factor_coef Fsqd
_refine_ls_weighting_details 'w=1/[\s^2^(Fo^2^)+(0.1494P)^2^+2.8507P] where P=(Fo^2^+2Fc^2^)/3'
_refine_ls_weighting_scheme calc
_refine_ls_wR_factor_gt 0.2253
_refine_ls_wR_factor_ref 0.2510
_reflns_Friedel_coverage 0.000
_reflns_number_gt 3245
_reflns_number_total 4438
_reflns_threshold_expression 'I > 2\s(I)'
_cod_data_source_file c3dt53234h.txt
_cod_data_source_block nhschb
_cod_original_cell_volume 4422.8(10)
_cod_database_code 7028691
_shelxl_version_number 2013-4
_chemical_oxdiff_formula 'C27 H32 N2'
_chemical_oxdiff_usercomment 'NHSCHB #9185 IN FOMBLIN FILM ON MICROMOUNT FOR HS/DLK'
_shelx_space_group_comment
;
The symmetry employed for this shelxl refinement is uniquely defined
by the following loop, which should always be used as a source of
symmetry information in preference to the above space-group names.
They are only intended as comments.
;
_reflns_odcompleteness_completeness 99.27
_reflns_odcompleteness_iscentric 1
_reflns_odcompleteness_theta 67.13
_olex2_refinement_description
;
1. Fixed Uiso
 At 1.2 times of:
  All C(H) groups, All N(H) groups
 At 1.5 times of:
  All C(H,H,H) groups
2. Restrained distances
 N2-H2 \\sim N1-H1
 with sigma of 0.02
3. Others
 Fixed Sof: H2(0.5) H1(0.5)
4.a Aromatic/amide H refined with riding coordinates:
 C3(H3), C7(H7), C23(H23), C12(H12), C14(H14), C21(H21), C5(H5)
4.b Idealised Me refined as rotating group:
 C16(H16A,H16B,H16C), C9(H9A,H9B,H9C), C26(H26A,H26B,H26C), C15(H15A,H15B,
 H15C), C18(H18A,H18B,H18C), C25(H25A,H25B,H25C), C17(H17A,H17B,H17C), C27(H27A,
 H27B,H27C)
;

loop_
_space_group_symop_operation_xyz
'x, y, z'
'-x, y, -z+1/2'
'x+1/2, y+1/2, z'
'-x+1/2, y+1/2, -z+1/2'
'-x, -y, -z'
'x, -y, z-1/2'
'-x+1/2, -y+1/2, -z'
'x+1/2, -y+1/2, z-1/2'

loop_
_atom_site_label
_atom_site_type_symbol
_atom_site_fract_x
_atom_site_fract_y
_atom_site_fract_z
_atom_site_U_iso_or_equiv
_atom_site_adp_type
_atom_site_occupancy
_atom_site_site_symmetry_order
_atom_site_calc_flag
_atom_site_refinement_flags_posn
_atom_site_refinement_flags_adp
_atom_site_refinement_flags_occupancy
_atom_site_disorder_assembly
_atom_site_disorder_group
N2 N 0.46422(8) 0.6672(3) 0.27917(9) 0.0611(6) Uani 1 1 d D . . . .
H2 H 0.484(3) 0.676(7) 0.262(3) 0.073 Uiso 0.5 1 d D U P A -2
N1 N 0.38080(8) 0.5402(3) 0.25751(9) 0.0623(6) Uani 1 1 d D . . . .
H1 H 0.403(3) 0.518(7) 0.303(2) 0.075 Uiso 0.5 1 d D U P B -1
C3 C 0.34395(9) 0.5371(4) 0.10579(11) 0.0614(7) Uani 1 1 d . . . . .
H3 H 0.3400 0.4347 0.1190 0.074 Uiso 1 1 calc R U . . .
C7 C 0.38073(9) 0.8040(4) 0.13798(12) 0.0614(8) Uani 1 1 d . . . . .
H7 H 0.4032 0.8826 0.1735 0.074 Uiso 1 1 calc R U . . .
C23 C 0.53274(10) 0.7568(4) 0.46777(12) 0.0643(8) Uani 1 1 d . . . . .
H23 H 0.5362 0.8437 0.4954 0.077 Uiso 1 1 calc R U . . .
C10 C 0.31807(9) 0.5009(4) 0.21601(11) 0.0590(7) Uani 1 1 d . . . . .
C12 C 0.21366(10) 0.5715(4) 0.15449(11) 0.0641(8) Uani 1 1 d . . . . .
H12 H 0.1834 0.6503 0.1369 0.077 Uiso 1 1 calc R U . . .
C6 C 0.35270(10) 0.8416(4) 0.06685(12) 0.0626(8) Uani 1 1 d . . . . .
C14 C 0.24138(10) 0.3003(4) 0.17016(12) 0.0652(8) Uani 1 1 d . . . . .
H14 H 0.2305 0.1920 0.1639 0.078 Uiso 1 1 calc R U . . .
C22 C 0.55826(10) 0.6137(4) 0.50118(11) 0.0658(8) Uani 1 1 d . . . . .
C21 C 0.55363(10) 0.4881(4) 0.46035(12) 0.0642(8) Uani 1 1 d . . . . .
H21 H 0.5717 0.3901 0.4830 0.077 Uiso 1 1 calc R U . . .
C16 C 0.28981(10) 0.7895(4) 0.20206(12) 0.0660(8) Uani 1 1 d . . . . .
H16A H 0.3274 0.8060 0.2500 0.099 Uiso 1 1 calc R U . . .
H16B H 0.2571 0.8495 0.1966 0.099 Uiso 1 1 calc R U . . .
H16C H 0.2952 0.8256 0.1667 0.099 Uiso 1 1 calc R U . . .
C1 C 0.30206(10) 0.3416(4) 0.20621(11) 0.0623(8) Uani 1 1 d . . . . .
C2 C 0.37634(9) 0.6532(4) 0.15771(11) 0.0591(7) Uani 1 1 d . . . . .
C13 C 0.19660(10) 0.4149(4) 0.14330(11) 0.0636(8) Uani 1 1 d . . . . .
C5 C 0.32155(10) 0.7226(4) 0.01627(12) 0.0643(8) Uani 1 1 d . . . . .
H5 H 0.3026 0.7465 -0.0324 0.077 Uiso 1 1 calc R U . . .
C4 C 0.31717(9) 0.5710(4) 0.03429(11) 0.0643(8) Uani 1 1 d . . . . .
C11 C 0.27426(10) 0.6186(4) 0.19111(11) 0.0604(7) Uani 1 1 d . . . . .
C24 C 0.50193(9) 0.7773(4) 0.39427(12) 0.0622(8) Uani 1 1 d . . . . .
C20 C 0.52311(10) 0.5016(4) 0.38694(12) 0.0623(8) Uani 1 1 d . . . . .
C8 C 0.40739(10) 0.6169(4) 0.23461(11) 0.0612(7) Uani 1 1 d . . . . .
C9 C 0.35688(11) 1.0047(4) 0.04515(13) 0.0701(8) Uani 1 1 d . . . . .
H9A H 0.3648 1.0808 0.0812 0.105 Uiso 1 1 calc R U . . .
H9B H 0.3187 1.0313 -0.0008 0.105 Uiso 1 1 calc R U . . .
H9C H 0.3898 1.0083 0.0409 0.105 Uiso 1 1 calc R U . . .
C19 C 0.49651(9) 0.6463(4) 0.35431(11) 0.0583(7) Uani 1 1 d . . . . .
C26 C 0.59056(11) 0.5937(5) 0.58029(12) 0.0753(9) Uani 1 1 d . . . . .
H26A H 0.6333 0.5710 0.6039 0.113 Uiso 1 1 calc R U . . .
H26B H 0.5723 0.5061 0.5884 0.113 Uiso 1 1 calc R U . . .
H26C H 0.5869 0.6910 0.5999 0.113 Uiso 1 1 calc R U . . .
C15 C 0.28588(11) 0.4433(4) -0.02114(12) 0.0719(9) Uani 1 1 d . . . . .
H15A H 0.3087 0.4213 -0.0396 0.108 Uiso 1 1 calc R U . . .
H15B H 0.2450 0.4780 -0.0602 0.108 Uiso 1 1 calc R U . . .
H15C H 0.2836 0.3473 0.0003 0.108 Uiso 1 1 calc R U . . .
C18 C 0.34880(11) 0.2143(4) 0.23352(14) 0.0713(8) Uani 1 1 d . . . . .
H18A H 0.3666 0.2192 0.2082 0.107 Uiso 1 1 calc R U . . .
H18B H 0.3298 0.1110 0.2255 0.107 Uiso 1 1 calc R U . . .
H18C H 0.3805 0.2296 0.2846 0.107 Uiso 1 1 calc R U . . .
C25 C 0.51960(11) 0.3632(4) 0.34479(13) 0.0687(8) Uani 1 1 d . . . . .
H25A H 0.5362 0.3931 0.3196 0.103 Uiso 1 1 calc R U . . .
H25B H 0.4773 0.3311 0.3102 0.103 Uiso 1 1 calc R U . . .
H25C H 0.5430 0.2752 0.3771 0.103 Uiso 1 1 calc R U . . .
C17 C 0.13089(11) 0.3691(5) 0.10331(13) 0.0770(10) Uani 1 1 d . . . . .
H17A H 0.1085 0.4574 0.1041 0.116 Uiso 1 1 calc R U . . .
H17B H 0.1279 0.2769 0.1261 0.116 Uiso 1 1 calc R U . . .
H17C H 0.1137 0.3434 0.0539 0.116 Uiso 1 1 calc R U . . .
C27 C 0.47661(11) 0.9332(4) 0.35944(13) 0.0700(8) Uani 1 1 d . . . . .
H27A H 0.4327 0.9244 0.3238 0.105 Uiso 1 1 calc R U . . .
H27B H 0.4945 0.9664 0.3361 0.105 Uiso 1 1 calc R U . . .
H27C H 0.4859 1.0114 0.3954 0.105 Uiso 1 1 calc R U . . .

loop_
_atom_site_aniso_label
_atom_site_aniso_U_11
_atom_site_aniso_U_22
_atom_site_aniso_U_33
_atom_site_aniso_U_23
_atom_site_aniso_U_13
_atom_site_aniso_U_12
N2 0.0294(9) 0.123(2) 0.0294(9) -0.0016(10) 0.0168(8) -0.0045(10)
N1 0.0291(9) 0.124(2) 0.0285(9) -0.0053(10) 0.0146(8) -0.0074(10)
C3 0.0289(10) 0.123(2) 0.0306(10) -0.0045(12) 0.0170(9) 0.0021(11)
C7 0.0290(10) 0.120(2) 0.0322(10) -0.0035(12) 0.0172(9) 0.0009(12)
C23 0.0302(10) 0.127(3) 0.0334(11) -0.0100(13) 0.0183(9) -0.0152(13)
C10 0.0299(10) 0.118(2) 0.0273(9) -0.0118(11) 0.0166(8) -0.0103(12)
C12 0.0324(11) 0.128(3) 0.0310(10) -0.0073(12) 0.0186(9) -0.0054(13)
C6 0.0304(10) 0.123(2) 0.0334(11) 0.0046(12) 0.0186(9) 0.0092(12)
C14 0.0403(12) 0.122(2) 0.0337(11) -0.0147(12) 0.0223(10) -0.0160(13)
C22 0.0280(10) 0.136(3) 0.0296(10) -0.0031(13) 0.0154(9) -0.0144(13)
C21 0.0304(10) 0.122(2) 0.0350(11) 0.0019(13) 0.0169(9) -0.0088(12)
C16 0.0349(11) 0.122(3) 0.0378(11) -0.0114(13) 0.0204(10) -0.0061(13)
C1 0.0354(11) 0.119(2) 0.0309(10) -0.0115(12) 0.0195(9) -0.0087(13)
C2 0.0279(10) 0.119(2) 0.0309(10) -0.0024(12) 0.0178(9) 0.0007(11)
C13 0.0347(11) 0.126(3) 0.0295(10) -0.0090(12) 0.0191(9) -0.0116(13)
C5 0.0313(10) 0.129(3) 0.0296(10) 0.0014(13) 0.0170(9) 0.0080(12)
C4 0.0283(10) 0.131(3) 0.0298(10) -0.0039(13) 0.0158(9) 0.0053(12)
C11 0.0335(11) 0.119(2) 0.0291(9) -0.0113(11) 0.0190(9) -0.0086(12)
C24 0.0284(10) 0.122(2) 0.0337(11) -0.0040(12) 0.0177(9) -0.0095(12)
C20 0.0282(9) 0.123(2) 0.0336(11) -0.0034(13) 0.0178(9) -0.0093(12)
C8 0.0334(10) 0.119(2) 0.0302(10) -0.0027(12) 0.0186(9) 0.0023(12)
C9 0.0421(12) 0.123(3) 0.0420(12) 0.0088(14) 0.0237(11) 0.0101(14)
C19 0.0266(9) 0.117(2) 0.0297(10) -0.0021(12) 0.0162(8) -0.0078(11)
C26 0.0369(11) 0.150(3) 0.0312(11) -0.0015(14) 0.0165(10) -0.0140(14)
C15 0.0404(12) 0.135(3) 0.0326(11) -0.0089(13) 0.0178(10) 0.0010(14)
C18 0.0426(13) 0.119(3) 0.0483(13) -0.0137(14) 0.0253(11) -0.0072(14)
C25 0.0371(11) 0.121(2) 0.0410(12) -0.0029(13) 0.0201(10) -0.0041(13)
C17 0.0358(12) 0.150(3) 0.0377(12) -0.0094(14) 0.0181(10) -0.0179(15)
C27 0.0403(12) 0.121(3) 0.0421(12) -0.0045(14) 0.0216(10) -0.0082(14)

loop_
_atom_type_symbol
_atom_type_description
_atom_type_scat_dispersion_real
_atom_type_scat_dispersion_imag
_atom_type_scat_source
C C 0.0181 0.0091 'International Tables Vol C Tables 4.2.6.8 and 6.1.1.4'
H H 0.0000 0.0000 'International Tables Vol C Tables 4.2.6.8 and 6.1.1.4'
N N 0.0311 0.0180 'International Tables Vol C Tables 4.2.6.8 and 6.1.1.4'

loop_
_exptl_crystal_face_index_h
_exptl_crystal_face_index_k
_exptl_crystal_face_index_l
_exptl_crystal_face_perp_dist
_exptl_oxdiff_crystal_face_indexfrac_h
_exptl_oxdiff_crystal_face_indexfrac_k
_exptl_oxdiff_crystal_face_indexfrac_l
_exptl_oxdiff_crystal_face_x
_exptl_oxdiff_crystal_face_y
_exptl_oxdiff_crystal_face_z
11 0 4 0.0199 11.3555 0.2181 3.6256 -0.2011 -0.9766 -0.0757
-3 5 4 0.2193 -3.2776 4.9283 3.8972 -0.4127 -0.0437 0.8363
-17 1 12 0.1000 -17.1146 0.5427 12.4253 -0.8395 0.5435 -0.0025
-17 -1 12 0.0925 -16.5714 -1.4542 12.0663 -0.7505 0.5531 -0.3559
2 4 -8 0.1605 1.6187 4.1191 -8.1996 0.3808 0.2476 0.8503
-1 -5 0 0.1852 -0.6397 -5.0432 0.1391 0.1541 0.1105 -0.8976
-2 -1 14 0.0624 -2.2391 -1.1564 13.6464 -0.8184 -0.5264 -0.4018
17 -1 -12 0.0919 17.1146 -0.5427 -12.4253 0.8395 -0.5435 0.0025
-3 1 13 0.0691 -2.8211 0.8470 13.0237 -0.8467 -0.4833 -0.0322
3 0 -14 0.0930 2.5107 0.1580 -13.8259 0.8630 0.5313 0.2252
10 4 -8 0.1358 9.7642 4.2967 -8.4186 0.4114 -0.3089 0.8427
-11 0 -4 0.0885 -11.3555 -0.2181 -3.6256 0.2011 0.9766 0.0757
12 1 3 0.0496 12.0633 1.2452 2.7960 -0.1810 -0.9981 0.1163

loop_
_geom_angle_atom_site_label_1
_geom_angle_atom_site_label_2
_geom_angle_atom_site_label_3
_geom_angle
C8 N2 H2 116(4)
C8 N2 C19 119.52(19)
C19 N2 H2 120(4)
C10 N1 H1 117(4)
C8 N1 H1 117(4)
C8 N1 C10 125.97(19)
C2 C3 H3 119.9
C2 C3 C4 120.2(3)
C4 C3 H3 119.9
C6 C7 H7 119.5
C2 C7 H7 119.5
C2 C7 C6 121.0(3)
C22 C23 H23 119.0
C22 C23 C24 122.0(3)
C24 C23 H23 119.0
C1 C10 N1 118.2(2)
C1 C10 C11 120.7(2)
C11 C10 N1 120.9(3)
C13 C12 H12 118.8
C13 C12 C11 122.4(3)
C11 C12 H12 118.8
C7 C6 C5 118.1(3)
C7 C6 C9 121.2(3)
C5 C6 C9 120.7(2)
C1 C14 H14 119.4
C13 C14 H14 119.4
C13 C14 C1 121.3(3)
C23 C22 C21 118.4(2)
C23 C22 C26 121.2(3)
C21 C22 C26 120.4(3)
C22 C21 H21 119.1
C22 C21 C20 121.9(3)
C20 C21 H21 119.1
H16A C16 H16B 109.5
H16A C16 H16C 109.5
H16B C16 H16C 109.5
C11 C16 H16A 109.5
C11 C16 H16B 109.5
C11 C16 H16C 109.5
C10 C1 C14 119.3(3)
C10 C1 C18 121.2(2)
C14 C1 C18 119.6(3)
C3 C2 C8 120.8(3)
C7 C2 C3 119.7(2)
C7 C2 C8 119.5(2)
C12 C13 C14 118.3(2)
C12 C13 C17 120.8(3)
C14 C13 C17 120.9(3)
C6 C5 H5 118.8
C4 C5 C6 122.4(2)
C4 C5 H5 118.8
C3 C4 C15 120.4(3)
C5 C4 C3 118.6(3)
C5 C4 C15 121.0(2)
C10 C11 C12 118.0(3)
C10 C11 C16 122.2(2)
C12 C11 C16 119.8(3)
C23 C24 C19 117.9(3)
C23 C24 C27 121.5(3)
C19 C24 C27 120.6(2)
C21 C20 C19 118.5(3)
C21 C20 C25 120.2(3)
C19 C20 C25 121.3(2)
N2 C8 C2 115.5(2)
N1 C8 N2 121.7(2)
N1 C8 C2 122.8(2)
C6 C9 H9A 109.5
C6 C9 H9B 109.5
C6 C9 H9C 109.5
H9A C9 H9B 109.5
H9A C9 H9C 109.5
H9B C9 H9C 109.5
C24 C19 N2 117.7(3)
C20 C19 N2 121.1(2)
C20 C19 C24 121.2(2)
C22 C26 H26A 109.5
C22 C26 H26B 109.5
C22 C26 H26C 109.5
H26A C26 H26B 109.5
H26A C26 H26C 109.5
H26B C26 H26C 109.5
C4 C15 H15A 109.5
C4 C15 H15B 109.5
C4 C15 H15C 109.5
H15A C15 H15B 109.5
H15A C15 H15C 109.5
H15B C15 H15C 109.5
C1 C18 H18A 109.5
C1 C18 H18B 109.5
C1 C18 H18C 109.5
H18A C18 H18B 109.5
H18A C18 H18C 109.5
H18B C18 H18C 109.5
C20 C25 H25A 109.5
C20 C25 H25B 109.5
C20 C25 H25C 109.5
H25A C25 H25B 109.5
H25A C25 H25C 109.5
H25B C25 H25C 109.5
C13 C17 H17A 109.5
C13 C17 H17B 109.5
C13 C17 H17C 109.5
H17A C17 H17B 109.5
H17A C17 H17C 109.5
H17B C17 H17C 109.5
C24 C27 H27A 109.5
C24 C27 H27B 109.5
C24 C27 H27C 109.5
H27A C27 H27B 109.5
H27A C27 H27C 109.5
H27B C27 H27C 109.5

loop_
_geom_bond_atom_site_label_1
_geom_bond_atom_site_label_2
_geom_bond_distance
N2 H2 0.87(4)
N2 C8 1.332(3)
N2 C19 1.432(3)
N1 H1 0.88(5)
N1 C10 1.430(3)
N1 C8 1.320(3)
C3 H3 0.9500
C3 C2 1.394(4)
C3 C4 1.400(3)
C7 H7 0.9500
C7 C6 1.393(3)
C7 C2 1.391(4)
C23 H23 0.9500
C23 C22 1.385(4)
C23 C24 1.404(3)
C10 C1 1.396(4)
C10 C11 1.399(4)
C12 H12 0.9500
C12 C13 1.380(4)
C12 C11 1.408(3)
C6 C5 1.393(4)
C6 C9 1.502(5)
C14 H14 0.9500
C14 C1 1.398(3)
C14 C13 1.393(4)
C22 C21 1.388(4)
C22 C26 1.512(3)
C21 H21 0.9500
C21 C20 1.397(3)
C16 H16A 0.9800
C16 H16B 0.9800
C16 H16C 0.9800
C16 C11 1.489(4)
C1 C18 1.502(4)
C2 C8 1.494(3)
C13 C17 1.514(3)
C5 H5 0.9500
C5 C4 1.381(5)
C4 C15 1.504(4)
C24 C19 1.404(4)
C24 C27 1.489(4)
C20 C19 1.397(4)
C20 C25 1.502(4)
C9 H9A 0.9800
C9 H9B 0.9800
C9 H9C 0.9800
C26 H26A 0.9800
C26 H26B 0.9800
C26 H26C 0.9800
C15 H15A 0.9800
C15 H15B 0.9800
C15 H15C 0.9800
C18 H18A 0.9800
C18 H18B 0.9800
C18 H18C 0.9800
C25 H25A 0.9800
C25 H25B 0.9800
C25 H25C 0.9800
C17 H17A 0.9800
C17 H17B 0.9800
C17 H17C 0.9800
C27 H27A 0.9800
C27 H27B 0.9800
C27 H27C 0.9800

loop_
_geom_hbond_atom_site_label_D
_geom_hbond_atom_site_label_H
_geom_hbond_atom_site_label_A
_geom_hbond_distance_DH
_geom_hbond_distance_HA
_geom_hbond_distance_DA
_geom_hbond_angle_DHA
_geom_hbond_site_symmetry_A
N2 H2 N2 0.87(4) 2.16(5) 3.027(4) 173(6) 2_655

loop_
_geom_torsion_atom_site_label_1
_geom_torsion_atom_site_label_2
_geom_torsion_atom_site_label_3
_geom_torsion_atom_site_label_4
_geom_torsion
N1 C10 C1 C14 175.49(18)
N1 C10 C1 C18 -4.7(3)
N1 C10 C11 C12 -175.96(18)
N1 C10 C11 C16 4.1(3)
C3 C2 C8 N2 132.8(3)
C3 C2 C8 N1 -47.3(4)
C7 C6 C5 C4 0.7(3)
C7 C2 C8 N2 -46.2(3)
C7 C2 C8 N1 133.8(3)
C23 C22 C21 C20 -1.3(3)
C23 C24 C19 N2 179.06(18)
C23 C24 C19 C20 -2.7(3)
C10 N1 C8 N2 170.6(3)
C10 N1 C8 C2 -9.4(5)
C6 C7 C2 C3 0.6(3)
C6 C7 C2 C8 179.55(19)
C6 C5 C4 C3 1.4(3)
C6 C5 C4 C15 -176.9(2)
C22 C23 C24 C19 1.1(3)
C22 C23 C24 C27 -177.8(2)
C22 C21 C20 C19 -0.2(3)
C22 C21 C20 C25 179.5(2)
C21 C20 C19 N2 -179.53(19)
C21 C20 C19 C24 2.3(3)
C1 C10 C11 C12 -1.5(3)
C1 C10 C11 C16 178.5(2)
C1 C14 C13 C12 -1.4(3)
C1 C14 C13 C17 179.0(2)
C2 C3 C4 C5 -2.6(3)
C2 C3 C4 C15 175.8(2)
C2 C7 C6 C5 -1.7(3)
C2 C7 C6 C9 179.5(2)
C13 C12 C11 C10 0.7(3)
C13 C12 C11 C16 -179.4(2)
C13 C14 C1 C10 0.6(3)
C13 C14 C1 C18 -179.2(2)
C4 C3 C2 C7 1.6(3)
C4 C3 C2 C8 -177.4(2)
C11 C10 C1 C14 0.9(3)
C11 C10 C1 C18 -179.2(2)
C11 C12 C13 C14 0.8(3)
C11 C12 C13 C17 -179.68(19)
C24 C23 C22 C21 0.8(3)
C24 C23 C22 C26 -179.2(2)
C8 N2 C19 C24 -101.1(3)
C8 N2 C19 C20 80.6(3)
C8 N1 C10 C1 117.7(3)
C8 N1 C10 C11 -67.7(3)
C9 C6 C5 C4 179.4(2)
C19 N2 C8 N1 -3.7(4)
C19 N2 C8 C2 176.3(3)
C26 C22 C21 C20 178.7(2)
C25 C20 C19 N2 0.8(3)
C25 C20 C19 C24 -177.4(2)
C27 C24 C19 N2 -2.1(3)
C27 C24 C19 C20 176.2(2)
